data_4107976
loop_
_publ_author_name
'Alois F\"urstner'
'Rub\'en Martin'
'Helga Krause'
'G\"unter Seidel'
'Richard Goddard'
'Christian W. Lehmann'

_publ_section_title
;
 Preparation, Structure, and Reactivity of Nonstabilized Organoiron
 Compounds. Implications for Iron-Catalyzed Cross Coupling Reactions
;
_journal_name_full 'Journal of the American Chemical Society'
_journal_page_first 8773
_journal_page_last 8787
_journal_paper_doi 10.1021/ja801466t
_journal_volume 130
_journal_year 2008
_chemical_compound_source pentane
_chemical_formula_moiety 'C14 H23 Fe'
_chemical_formula_sum 'C14 H23 Fe'
_chemical_formula_weight 247.17
_chemical_name_systematic
; 
 ? 
;
_space_group_IT_number 14
_symmetry_cell_setting monoclinic
_symmetry_Int_Tables_number 14
_symmetry_space_group_name_Hall '-P 2ybc'
_symmetry_space_group_name_H-M 'P 1 21/c 1'
_atom_sites_solution_hydrogens geom
_atom_sites_solution_primary direct
_atom_sites_solution_secondary difmap
_cell_angle_alpha 90.00
_cell_angle_beta 108.3520(10)
_cell_angle_gamma 90.00
_cell_formula_units_Z 4
_cell_length_a 12.5561(5)
_cell_length_b 7.3323(3)
_cell_length_c 14.7157(6)
_cell_measurement_reflns_used 37609
_cell_measurement_temperature 100
_cell_measurement_theta_max 31.51
_cell_measurement_theta_min 2.91
_cell_volume 1285.90(9)
_computing_cell_refinement 'Denzo / Scalepack (Otwinowski 1997)'
_computing_data_collection 'Collect software (Nonius, 1998)'
_computing_data_reduction 'Denzo / Scalepack (Otwinowski 1997)'
_computing_molecular_graphics 'DIAMOND (Crystal Impact GbR, 2005)'
_computing_structure_refinement 'SHELXL-97 (Sheldrick, 1997)'
_computing_structure_solution 'SHELXS-97 (Sheldrick, 1990)'
_diffrn_ambient_temperature 100
_diffrn_measured_fraction_theta_full 0.999
_diffrn_measured_fraction_theta_max 0.998
_diffrn_measurement_device_type 'Nonius KappaCCD'
_diffrn_measurement_method 'CCD \w-scan'
_diffrn_radiation_monochromator graphite
_diffrn_radiation_source '0.3 mm focus rotating anode'
_diffrn_radiation_type MoK\a
_diffrn_radiation_wavelength 0.71073
_diffrn_reflns_av_R_equivalents 0.0399
_diffrn_reflns_av_sigmaI/netI 0.0334
_diffrn_reflns_limit_h_max 18
_diffrn_reflns_limit_h_min -18
_diffrn_reflns_limit_k_max 10
_diffrn_reflns_limit_k_min -10
_diffrn_reflns_limit_l_max 21
_diffrn_reflns_limit_l_min -21
_diffrn_reflns_number 18912
_diffrn_reflns_theta_full 27.75
_diffrn_reflns_theta_max 31.53
_diffrn_reflns_theta_min 2.92
_diffrn_standards_decay_% 0.00
_diffrn_standards_number 0
_exptl_absorpt_coefficient_mu 1.140
_exptl_absorpt_correction_T_max 1
_exptl_absorpt_correction_T_min 1
_exptl_absorpt_correction_type multi-scan
_exptl_absorpt_process_details 'Scalepack, Otwinowski (1997)'
_exptl_crystal_colour orange
_exptl_crystal_density_diffrn 1.277
_exptl_crystal_density_meas ?
_exptl_crystal_density_method none
_exptl_crystal_description block
_exptl_crystal_F_000 532
_exptl_crystal_size_max 0.08
_exptl_crystal_size_mid 0.05
_exptl_crystal_size_min 0.02
_refine_diff_density_max 0.460
_refine_diff_density_min -0.286
_refine_diff_density_rms 0.060
_refine_ls_extinction_method none
_refine_ls_goodness_of_fit_ref 1.002
_refine_ls_hydrogen_treatment refall
_refine_ls_matrix_type full
_refine_ls_number_parameters 173
_refine_ls_number_reflns 4284
_refine_ls_number_restraints 0
_refine_ls_restrained_S_all 1.002
_refine_ls_R_factor_all 0.0419
_refine_ls_R_factor_gt 0.0297
_refine_ls_shift/su_max 0.001
_refine_ls_shift/su_mean 0.000
_refine_ls_structure_factor_coef Fsqd
_refine_ls_weighting_details 'calc w=1/[\s^2^(Fo^2^)+(0.0338P)^2^+0.4832P] where P=(Fo^2^+2Fc^2^)/3'
_refine_ls_weighting_scheme calc
_refine_ls_wR_factor_gt 0.0685
_refine_ls_wR_factor_ref 0.0731
_reflns_number_gt 3559
_reflns_number_total 4284
_reflns_threshold_expression I>2\s(I)
_cod_data_source_file ja801466t-file005.cif
_cod_data_source_block 5333
_cod_depositor_comments
;
The following automatic conversions were performed:

'_exptl_crystal_density_meas' value 'none' was changed to '?' - the
value is perceived as not measured.

Automatic conversion script
Id: cif_fix_values 3008 2015-01-20 13:52:24Z robertas 
;
_cod_database_code 4107976

loop_
_symmetry_equiv_pos_as_xyz
'x, y, z'
'-x, y+1/2, -z+1/2'
'-x, -y, -z'
'x, -y-1/2, z-1/2'

loop_
_atom_site_label
_atom_site_type_symbol
_atom_site_fract_x
_atom_site_fract_y
_atom_site_fract_z
_atom_site_U_iso_or_equiv
_atom_site_adp_type
_atom_site_occupancy
_atom_site_symmetry_multiplicity
_atom_site_calc_flag
_atom_site_refinement_flags
Fe1 Fe 0.260851(15) 0.18866(2) 0.354976(12) 0.01327(6) Uani 1 1 d .
C1 C 0.11080(10) 0.02250(16) 0.31576(9) 0.0148(2) Uani 1 1 d .
C2 C 0.19093(11) -0.04983(17) 0.40032(9) 0.0165(2) Uani 1 1 d .
C3 C 0.28830(11) -0.10294(17) 0.37702(10) 0.0191(2) Uani 1 1 d .
C4 C 0.27010(11) -0.05830(17) 0.27919(10) 0.0192(2) Uani 1 1 d .
C5 C 0.15993(11) 0.01819(17) 0.24113(9) 0.0163(2) Uani 1 1 d .
C11 C -0.00760(11) 0.07708(19) 0.30570(10) 0.0219(3) Uani 1 1 d .
H11A H -0.0305 0.1771 0.2595 0.033 Uiso 1 1 calc R
H11B H -0.0120 0.1172 0.3679 0.033 Uiso 1 1 calc R
H11C H -0.0576 -0.0275 0.2831 0.033 Uiso 1 1 calc R
C12 C 0.16978(14) -0.0793(2) 0.49410(9) 0.0278(3) Uani 1 1 d .
H12A H 0.1275 0.0242 0.5072 0.042 Uiso 1 1 calc R
H12B H 0.2416 -0.0898 0.5454 0.042 Uiso 1 1 calc R
H12C H 0.1264 -0.1916 0.4909 0.042 Uiso 1 1 calc R
C13 C 0.39224(13) -0.1867(2) 0.44405(13) 0.0334(4) Uani 1 1 d .
H13A H 0.3851 -0.3198 0.4415 0.050 Uiso 1 1 calc R
H13B H 0.4022 -0.1446 0.5094 0.050 Uiso 1 1 calc R
H13C H 0.4573 -0.1504 0.4251 0.050 Uiso 1 1 calc R
C14 C 0.34817(14) -0.0990(2) 0.22228(13) 0.0332(4) Uani 1 1 d .
H14A H 0.4257 -0.1009 0.2652 0.050 Uiso 1 1 calc R
H14B H 0.3402 -0.0046 0.1735 0.050 Uiso 1 1 calc R
H14C H 0.3293 -0.2181 0.1911 0.050 Uiso 1 1 calc R
C15 C 0.10250(13) 0.0659(2) 0.13792(9) 0.0263(3) Uani 1 1 d .
H15A H 0.0681 -0.0438 0.1028 0.039 Uiso 1 1 calc R
H15B H 0.1577 0.1152 0.1099 0.039 Uiso 1 1 calc R
H15C H 0.0443 0.1575 0.1338 0.039 Uiso 1 1 calc R
C21 C 0.29451(13) 0.3800(2) 0.26720(10) 0.0231(3) Uani 1 1 d .
C22 C 0.39510(12) 0.30718(19) 0.32868(11) 0.0220(3) Uani 1 1 d .
C23 C 0.30462(12) 0.30855(19) 0.48633(9) 0.0198(2) Uani 1 1 d .
C24 C 0.20316(12) 0.3823(2) 0.42649(10) 0.0220(3) Uani 1 1 d .
H21A H 0.2663(16) 0.345(3) 0.2016(14) 0.032(5) Uiso 1 1 d .
H21B H 0.2734(16) 0.498(3) 0.2780(13) 0.030(5) Uiso 1 1 d .
H22A H 0.4397(15) 0.383(3) 0.3795(13) 0.031(5) Uiso 1 1 d .
H22B H 0.4367(16) 0.218(2) 0.3065(13) 0.030(5) Uiso 1 1 d .
H23A H 0.3043(15) 0.220(2) 0.5362(13) 0.026(4) Uiso 1 1 d .
H23B H 0.3713(14) 0.382(2) 0.5007(11) 0.020(4) Uiso 1 1 d .
H24A H 0.2017(16) 0.498(3) 0.4013(13) 0.034(5) Uiso 1 1 d .
H24B H 0.1325(16) 0.349(3) 0.4332(13) 0.030(5) Uiso 1 1 d .

loop_
_atom_site_aniso_label
_atom_site_aniso_U_11
_atom_site_aniso_U_22
_atom_site_aniso_U_33
_atom_site_aniso_U_23
_atom_site_aniso_U_13
_atom_site_aniso_U_12
Fe1 0.01435(9) 0.01209(9) 0.01382(8) -0.00047(6) 0.00507(6) -0.00097(7)
C1 0.0162(5) 0.0124(5) 0.0165(5) 0.0002(4) 0.0061(4) -0.0022(4)
C2 0.0204(6) 0.0137(5) 0.0149(5) 0.0012(4) 0.0048(5) -0.0032(5)
C3 0.0172(6) 0.0106(5) 0.0267(6) 0.0006(5) 0.0030(5) -0.0006(5)
C4 0.0197(6) 0.0149(6) 0.0256(6) -0.0055(5) 0.0111(5) -0.0032(5)
C5 0.0201(6) 0.0148(5) 0.0150(5) -0.0014(4) 0.0068(5) -0.0041(5)
C11 0.0160(6) 0.0207(6) 0.0296(7) 0.0002(5) 0.0081(5) -0.0012(5)
C12 0.0392(8) 0.0278(7) 0.0163(6) 0.0030(5) 0.0086(6) -0.0098(6)
C13 0.0235(7) 0.0172(6) 0.0484(9) 0.0045(6) -0.0048(7) 0.0025(6)
C14 0.0336(8) 0.0292(8) 0.0472(9) -0.0149(7) 0.0274(8) -0.0062(7)
C15 0.0330(8) 0.0298(7) 0.0141(5) 0.0002(5) 0.0047(5) -0.0104(6)
C21 0.0265(7) 0.0200(6) 0.0227(6) 0.0053(5) 0.0078(5) -0.0059(6)
C22 0.0207(6) 0.0197(6) 0.0283(7) -0.0004(5) 0.0116(5) -0.0048(5)
C23 0.0235(6) 0.0186(6) 0.0161(5) -0.0035(5) 0.0044(5) -0.0025(5)
C24 0.0215(7) 0.0220(6) 0.0228(6) -0.0069(5) 0.0074(5) 0.0014(5)

loop_
_atom_type_symbol
_atom_type_description
_atom_type_scat_dispersion_real
_atom_type_scat_dispersion_imag
_atom_type_scat_source
C C 0.0033 0.0016 'International Tables Vol C Tables 4.2.6.8 and 6.1.1.4'
H H 0.0000 0.0000 'International Tables Vol C Tables 4.2.6.8 and 6.1.1.4'
Fe Fe 0.3463 0.8444 'International Tables Vol C Tables 4.2.6.8 and 6.1.1.4'

loop_
_geom_angle_atom_site_label_1
_geom_angle_atom_site_label_2
_geom_angle_atom_site_label_3
_geom_angle
_geom_angle_publ_flag
C24 Fe1 C23 40.53(6) y
C24 Fe1 C21 91.49(6) y
C23 Fe1 C21 104.86(6) y
C24 Fe1 C22 104.55(6) y
C23 Fe1 C22 90.23(6) y
C21 Fe1 C22 40.36(6) y
C24 Fe1 C4 160.74(6) y
C23 Fe1 C4 144.52(5) y
C21 Fe1 C4 101.25(6) y
C22 Fe1 C4 94.45(5) y
C24 Fe1 C2 99.22(6) y
C23 Fe1 C2 94.07(5) y
C21 Fe1 C2 160.11(5) y
C22 Fe1 C2 147.83(5) y
C4 Fe1 C2 64.58(5) y
C24 Fe1 C5 126.16(5) y
C23 Fe1 C5 155.00(5) y
C21 Fe1 C5 95.46(5) y
C22 Fe1 C5 114.77(5) y
C4 Fe1 C5 38.91(5) y
C2 Fe1 C5 64.69(5) y
C24 Fe1 C1 96.27(5) y
C23 Fe1 C1 116.65(5) y
C21 Fe1 C1 123.72(5) y
C22 Fe1 C1 153.10(5) y
C4 Fe1 C1 64.66(5) y
C2 Fe1 C1 38.76(5) y
C5 Fe1 C1 38.38(4) y
C24 Fe1 C3 132.51(6) y
C23 Fe1 C3 107.48(5) y
C21 Fe1 C3 135.76(6) y
C22 Fe1 C3 110.23(5) y
C4 Fe1 C3 38.43(5) y
C2 Fe1 C3 38.41(5) y
C5 Fe1 C3 64.66(5) y
C1 Fe1 C3 64.52(5) y
C5 C1 C2 107.84(11) y
C5 C1 C11 126.01(11) y
C2 C1 C11 125.94(11) y
C5 C1 Fe1 70.42(7) y
C2 C1 Fe1 70.28(7) y
C11 C1 Fe1 128.92(9) y
C3 C2 C1 108.26(11) y
C3 C2 C12 126.57(12) y
C1 C2 C12 124.94(12) y
C3 C2 Fe1 71.52(7) y
C1 C2 Fe1 70.97(7) y
C12 C2 Fe1 127.52(9) y
C4 C3 C2 107.71(11) y
C4 C3 C13 126.14(13) y
C2 C3 C13 126.14(13) y
C4 C3 Fe1 69.84(7) y
C2 C3 Fe1 70.07(7) y
C13 C3 Fe1 124.47(9) y
C3 C4 C5 108.25(11) y
C3 C4 C14 126.27(13) y
C5 C4 C14 125.27(13) y
C3 C4 Fe1 71.73(7) y
C5 C4 Fe1 70.72(7) y
C14 C4 Fe1 127.35(10) y
C1 C5 C4 107.91(11) y
C1 C5 C15 126.13(12) y
C4 C5 C15 125.65(12) y
C1 C5 Fe1 71.20(7) y
C4 C5 Fe1 70.37(7) y
C15 C5 Fe1 128.93(9) y
C1 C11 H11A 109.5 n
C1 C11 H11B 109.5 n
H11A C11 H11B 109.5 n
C1 C11 H11C 109.5 n
H11A C11 H11C 109.5 n
H11B C11 H11C 109.5 n
C2 C12 H12A 109.5 n
C2 C12 H12B 109.5 n
H12A C12 H12B 109.5 n
C2 C12 H12C 109.5 n
H12A C12 H12C 109.5 n
H12B C12 H12C 109.5 n
C3 C13 H13A 109.5 n
C3 C13 H13B 109.5 n
H13A C13 H13B 109.5 n
C3 C13 H13C 109.5 n
H13A C13 H13C 109.5 n
H13B C13 H13C 109.5 n
C4 C14 H14A 109.5 n
C4 C14 H14B 109.5 n
H14A C14 H14B 109.5 n
C4 C14 H14C 109.5 n
H14A C14 H14C 109.5 n
H14B C14 H14C 109.5 n
C5 C15 H15A 109.5 n
C5 C15 H15B 109.5 n
H15A C15 H15B 109.5 n
C5 C15 H15C 109.5 n
H15A C15 H15C 109.5 n
H15B C15 H15C 109.5 n
C22 C21 Fe1 69.80(8) y
C22 C21 H21A 121.5(11) y
Fe1 C21 H21A 111.8(11) y
C22 C21 H21B 119.2(12) y
Fe1 C21 H21B 113.9(11) y
H21A C21 H21B 112.7(16) y
C21 C22 Fe1 69.84(8) y
C21 C22 H22A 117.9(11) y
Fe1 C22 H22A 114.5(11) y
C21 C22 H22B 121.1(11) y
Fe1 C22 H22B 110.3(11) y
H22A C22 H22B 114.5(15) y
C24 C23 Fe1 69.60(7) y
C24 C23 H23A 120.4(11) y
Fe1 C23 H23A 111.1(10) y
C24 C23 H23B 118.4(10) y
Fe1 C23 H23B 114.0(9) y
H23A C23 H23B 114.6(14) y
C23 C24 Fe1 69.87(8) y
C23 C24 H24A 120.2(12) y
Fe1 C24 H24A 113.5(12) y
C23 C24 H24B 121.6(11) y
Fe1 C24 H24B 111.7(11) y
H24A C24 H24B 112.1(17) y

loop_
_geom_bond_atom_site_label_1
_geom_bond_atom_site_label_2
_geom_bond_distance
_geom_bond_publ_flag
Fe1 C24 2.0318(13) y
Fe1 C23 2.0353(13) y
Fe1 C21 2.0393(13) y
Fe1 C22 2.0389(13) y
Fe1 C4 2.1489(13) y
Fe1 C2 2.1547(12) y
Fe1 C5 2.1536(12) y
Fe1 C1 2.1638(12) y
Fe1 C3 2.1737(13) y
C1 C5 1.4191(16) y
C1 C2 1.4330(17) y
C1 C11 1.5013(18) y
C2 C3 1.4241(18) y
C2 C12 1.5008(17) y
C3 C4 1.4230(18) y
C3 C13 1.497(2) y
C4 C5 1.4332(19) y
C4 C14 1.5061(18) y
C5 C15 1.5032(18) y
C11 H11A 0.9800 n
C11 H11B 0.9800 n
C11 H11C 0.9800 n
C12 H12A 0.9800 n
C12 H12B 0.9800 n
C12 H12C 0.9800 n
C13 H13A 0.9800 n
C13 H13B 0.9800 n
C13 H13C 0.9800 n
C14 H14A 0.9800 n
C14 H14B 0.9800 n
C14 H14C 0.9800 n
C15 H15A 0.9800 n
C15 H15B 0.9800 n
C15 H15C 0.9800 n
C21 C22 1.407(2) y
C21 H21A 0.953(19) y
C21 H21B 0.934(19) y
C22 H22A 0.958(19) y
C22 H22B 0.956(18) y
C23 C24 1.409(2) y
C23 H23A 0.981(18) y
C23 H23B 0.962(17) y
C24 H24A 0.93(2) y
C24 H24B 0.955(19) y
